data_4513159
loop_
_publ_author_name
'Abrahams, Brendan F.'
'Elliott, Robert W.'
'Hudson, Timothy A.'
'Robson, Richard'
'Sutton, Ashley L.'

_publ_section_title
;
 New CuI2(TCNQ--II) and CuI2(F4TCNQ--II) Coordination Polymers
;
_journal_issue 5
_journal_name_full 'Crystal Growth &amp; Design'
_journal_page_first 2437
_journal_paper_doi 10.1021/acs.cgd.5b00220
_journal_volume 15
_journal_year 2015
_chemical_formula_sum 'C84 H60 Cu2 F4 N4 P4'
_chemical_formula_weight 1452.32
_chemical_name_common '[Cu2(F4TCNQ)(PPh3)4]'
_space_group_crystal_system monoclinic
_space_group_IT_number 15
_space_group_name_Hall '-C 2yc'
_space_group_name_H-M_alt 'C 1 2/c 1'
_symmetry_space_group_name_Hall '-C 2yc'
_symmetry_space_group_name_H-M 'C 1 2/c 1'
_atom_sites_solution_hydrogens geom
_audit_creation_method SHELXL-2014/7
_cell_angle_alpha 90
_cell_angle_beta 100.928(2)
_cell_angle_gamma 90
_cell_formula_units_Z 4
_cell_length_a 20.4237(6)
_cell_length_b 10.9154(2)
_cell_length_c 32.3750(7)
_cell_measurement_reflns_used 6427
_cell_measurement_temperature 130(2)
_cell_measurement_theta_max 28.2021
_cell_measurement_theta_min 2.9858
_cell_volume 7086.6(3)
_computing_cell_refinement
;
CrysAlisPro, Agilent Technologies,
Version 1.171.36.20 (release 27-06-2012 CrysAlis171 .NET)
(compiled Jul 11 2012,15:38:31)
;
_computing_data_collection
;
CrysAlisPro, Agilent Technologies,
Version 1.171.36.20 (release 27-06-2012 CrysAlis171 .NET)
(compiled Jul 11 2012,15:38:31)
;
_computing_data_reduction
;
CrysAlisPro, Agilent Technologies,
Version 1.171.36.20 (release 27-06-2012 CrysAlis171 .NET)
(compiled Jul 11 2012,15:38:31)
;
_computing_structure_refinement 'SHELXL-2014/7 (Sheldrick, 2014)'
_computing_structure_solution 'SHELXS-97 (Sheldrick, 1997)'
_diffrn_ambient_temperature 130(2)
_diffrn_detector_area_resol_mean 10.2273
_diffrn_measured_fraction_theta_full 0.998
_diffrn_measured_fraction_theta_max 0.998
_diffrn_measurement_device_type 'SuperNova, Dual, Cu at zero, Atlas'
_diffrn_measurement_method '\w scans'
_diffrn_radiation_monochromator mirror
_diffrn_radiation_source 'SuperNova (Mo) X-ray Source'
_diffrn_radiation_type MoK\a
_diffrn_radiation_wavelength 0.71073
_diffrn_reflns_av_R_equivalents 0.0307
_diffrn_reflns_av_unetI/netI 0.0388
_diffrn_reflns_laue_measured_fraction_full 0.998
_diffrn_reflns_laue_measured_fraction_max 0.998
_diffrn_reflns_limit_h_max 24
_diffrn_reflns_limit_h_min -23
_diffrn_reflns_limit_k_max 13
_diffrn_reflns_limit_k_min -13
_diffrn_reflns_limit_l_max 38
_diffrn_reflns_limit_l_min -38
_diffrn_reflns_number 14629
_diffrn_reflns_point_group_measured_fraction_full 0.998
_diffrn_reflns_point_group_measured_fraction_max 0.998
_diffrn_reflns_theta_full 25.242
_diffrn_reflns_theta_max 25.250
_diffrn_reflns_theta_min 2.992
_exptl_absorpt_coefficient_mu 0.750
_exptl_absorpt_correction_T_max 0.964
_exptl_absorpt_correction_T_min 0.855
_exptl_absorpt_correction_type gaussian
_exptl_absorpt_process_details
;
CrysAlisPro, Agilent Technologies,
Version 1.171.36.20 (release 27-06-2012 CrysAlis171 .NET)
(compiled Jul 11 2012,15:38:31)
Numerical absorption correction based on gaussian integration over
            a multifaceted crystal model
;
_exptl_crystal_colour 'pale yellow'
_exptl_crystal_density_diffrn 1.361
_exptl_crystal_description Block
_exptl_crystal_F_000 2984
_exptl_crystal_size_max 0.2775
_exptl_crystal_size_mid 0.1715
_exptl_crystal_size_min 0.0437
_refine_diff_density_max 0.625
_refine_diff_density_min -0.421
_refine_diff_density_rms 0.080
_refine_ls_extinction_method none
_refine_ls_goodness_of_fit_ref 1.188
_refine_ls_hydrogen_treatment constr
_refine_ls_matrix_type full
_refine_ls_number_parameters 442
_refine_ls_number_reflns 6384
_refine_ls_number_restraints 0
_refine_ls_restrained_S_all 1.188
_refine_ls_R_factor_all 0.0625
_refine_ls_R_factor_gt 0.0536
_refine_ls_shift/su_max 0.000
_refine_ls_shift/su_mean 0.000
_refine_ls_structure_factor_coef Fsqd
_refine_ls_weighting_details 'w=1/[\s^2^(Fo^2^)+(0.0420P)^2^+31.6854P] where P=(Fo^2^+2Fc^2^)/3'
_refine_ls_weighting_scheme calc
_refine_ls_wR_factor_gt 0.1302
_refine_ls_wR_factor_ref 0.1335
_reflns_Friedel_coverage 0.000
_reflns_number_gt 5647
_reflns_number_total 6384
_reflns_threshold_expression 'I > 2\s(I)'
_cod_data_source_file cg5b00220_si_002.cif
_cod_data_source_block PPh34
_cod_database_code 4513159
_shelx_shelxl_version_number 2014/7
_shelx_space_group_comment
;
The symmetry employed for this shelxl refinement is uniquely defined
by the following loop, which should always be used as a source of
symmetry information in preference to the above space-group names.
They are only intended as comments.
;

loop_
_space_group_symop_operation_xyz
'x, y, z'
'-x, y, -z+1/2'
'x+1/2, y+1/2, z'
'-x+1/2, y+1/2, -z+1/2'
'-x, -y, -z'
'x, -y, z-1/2'
'-x+1/2, -y+1/2, -z'
'x+1/2, -y+1/2, z-1/2'

loop_
_atom_site_label
_atom_site_type_symbol
_atom_site_fract_x
_atom_site_fract_y
_atom_site_fract_z
_atom_site_U_iso_or_equiv
_atom_site_adp_type
_atom_site_occupancy
_atom_site_site_symmetry_order
_atom_site_calc_flag
_atom_site_refinement_flags_posn
_atom_site_refinement_flags_adp
Cu1 Cu 0.21711(2) 0.24600(4) 0.16057(2) 0.01851(13) Uani 1 1 d . .
P1 P 0.14217(5) 0.11393(8) 0.12398(3) 0.0208(2) Uani 1 1 d . .
P2 P 0.26254(5) 0.39252(8) 0.12531(3) 0.0216(2) Uani 1 1 d . .
F2 F 0.45742(10) 0.0174(2) 0.32424(6) 0.0265(5) Uani 1 1 d . .
F1 F 0.41306(10) 0.0127(2) 0.17547(6) 0.0265(5) Uani 1 1 d . .
N1 N 0.27987(15) 0.1407(3) 0.19875(10) 0.0277(7) Uani 1 1 d . .
N2 N 0.32050(14) -0.1472(3) 0.29965(9) 0.0252(7) Uani 1 1 d . .
C5 C 0.45553(17) 0.0131(3) 0.21301(10) 0.0195(7) Uani 1 1 d . .
C31 C 0.32407(18) 0.3545(3) 0.09325(11) 0.0255(8) Uani 1 1 d . .
C6 C 0.47761(17) 0.0142(3) 0.28691(10) 0.0191(7) Uani 1 1 d . .
C19 C 0.1110(2) -0.0025(3) 0.15609(11) 0.0288(9) Uani 1 1 d . .
C13 C 0.06519(18) 0.1787(3) 0.09384(11) 0.0252(8) Uani 1 1 d . .
C3 C 0.35866(17) 0.0068(3) 0.25013(11) 0.0205(7) Uani 1 1 d . .
C1 C 0.31395(17) 0.0776(3) 0.22209(11) 0.0215(8) Uani 1 1 d . .
C7 C 0.1793(2) 0.0207(3) 0.08744(11) 0.0267(8) Uani 1 1 d . .
C2 C 0.33589(17) -0.0754(3) 0.27728(11) 0.0204(7) Uani 1 1 d . .
C18 C 0.04290(19) 0.2870(4) 0.10836(13) 0.0295(9) Uani 1 1 d . .
H18 H 0.0696 0.3281 0.1315 0.035 Uiso 1 1 calc R U
C37 C 0.3046(2) 0.5190(4) 0.15671(13) 0.0319(9) Uani 1 1 d . .
C8 C 0.2358(2) 0.0667(4) 0.07468(13) 0.0356(10) Uani 1 1 d . .
H8 H 0.2513 0.1462 0.0836 0.043 Uiso 1 1 calc R U
C4 C 0.43009(17) 0.0125(3) 0.24998(10) 0.0172(7) Uani 1 1 d . .
C17 C -0.0179(2) 0.3363(4) 0.08958(13) 0.0361(10) Uani 1 1 d . .
H17 H -0.0334 0.4095 0.1004 0.043 Uiso 1 1 calc R U
C24 C 0.1561(2) -0.0886(4) 0.17646(12) 0.0380(10) Uani 1 1 d . .
H24 H 0.2009 -0.0887 0.1722 0.046 Uiso 1 1 calc R U
C36 C 0.3712(2) 0.2678(4) 0.10936(14) 0.0365(10) Uani 1 1 d . .
H36 H 0.3687 0.2286 0.1352 0.044 Uiso 1 1 calc R U
C12 C 0.1573(2) -0.0955(4) 0.07363(13) 0.0347(9) Uani 1 1 d . .
H12 H 0.1190 -0.1293 0.0821 0.042 Uiso 1 1 calc R U
C10 C 0.2464(2) -0.1155(4) 0.03562(14) 0.0415(11) Uani 1 1 d . .
H10 H 0.2689 -0.1620 0.0178 0.050 Uiso 1 1 calc R U
C29 C 0.1077(2) 0.4734(4) 0.02858(13) 0.0389(10) Uani 1 1 d . .
H29 H 0.0913 0.4455 0.0008 0.047 Uiso 1 1 calc R U
C26 C 0.1571(2) 0.5587(4) 0.10888(13) 0.0347(9) Uani 1 1 d . .
H26 H 0.1740 0.5887 0.1364 0.042 Uiso 1 1 calc R U
C25 C 0.19236(19) 0.4681(4) 0.09161(12) 0.0286(8) Uani 1 1 d . .
C30 C 0.1666(2) 0.4239(4) 0.05184(12) 0.0343(9) Uani 1 1 d . .
H30 H 0.1889 0.3597 0.0403 0.041 Uiso 1 1 calc R U
C11 C 0.1908(2) -0.1627(4) 0.04755(13) 0.0375(10) Uani 1 1 d . .
H11 H 0.1750 -0.2416 0.0380 0.045 Uiso 1 1 calc R U
C16 C -0.0556(2) 0.2805(4) 0.05568(14) 0.0393(10) Uani 1 1 d . .
H16 H -0.0971 0.3152 0.0427 0.047 Uiso 1 1 calc R U
C27 C 0.0981(2) 0.6048(4) 0.08644(15) 0.0419(11) Uani 1 1 d . .
H27 H 0.0742 0.6653 0.0986 0.050 Uiso 1 1 calc R U
C28 C 0.0737(2) 0.5623(5) 0.04586(15) 0.0446(11) Uani 1 1 d . .
H28 H 0.0335 0.5948 0.0301 0.054 Uiso 1 1 calc R U
C9 C 0.2701(2) -0.0007(4) 0.04917(14) 0.0443(11) Uani 1 1 d . .
H9 H 0.3092 0.0314 0.0412 0.053 Uiso 1 1 calc R U
C14 C 0.0263(2) 0.1219(4) 0.05899(12) 0.0355(9) Uani 1 1 d . .
H14 H 0.0411 0.0479 0.0483 0.043 Uiso 1 1 calc R U
C15 C -0.0338(2) 0.1732(5) 0.03993(13) 0.0414(11) Uani 1 1 d . .
H15 H -0.0600 0.1349 0.0161 0.050 Uiso 1 1 calc R U
C32 C 0.3279(2) 0.4096(4) 0.05504(12) 0.0357(10) Uani 1 1 d . .
H32 H 0.2959 0.4697 0.0436 0.043 Uiso 1 1 calc R U
C42 C 0.3223(3) 0.6253(5) 0.13862(15) 0.0609(16) Uani 1 1 d . .
H42 H 0.3106 0.6354 0.1090 0.073 Uiso 1 1 calc R U
C35 C 0.4222(2) 0.2370(4) 0.08827(17) 0.0501(12) Uani 1 1 d . .
H35 H 0.4552 0.1787 0.0999 0.060 Uiso 1 1 calc R U
C40 C 0.3756(3) 0.7018(5) 0.20603(16) 0.0567(14) Uani 1 1 d . .
H40 H 0.3999 0.7642 0.2228 0.068 Uiso 1 1 calc R U
C38 C 0.3238(2) 0.5043(4) 0.20013(13) 0.0355(10) Uani 1 1 d . .
H38 H 0.3129 0.4309 0.2130 0.043 Uiso 1 1 calc R U
C33 C 0.3777(2) 0.3777(5) 0.03365(15) 0.0459(11) Uani 1 1 d . .
H33 H 0.3795 0.4152 0.0074 0.055 Uiso 1 1 calc R U
C39 C 0.3586(2) 0.5954(5) 0.22458(15) 0.0483(12) Uani 1 1 d . .
H39 H 0.3709 0.5849 0.2542 0.058 Uiso 1 1 calc R U
C20 C 0.0455(2) -0.0025(4) 0.16255(14) 0.0436(11) Uani 1 1 d . .
H20 H 0.0144 0.0555 0.1485 0.052 Uiso 1 1 calc R U
C23 C 0.1356(3) -0.1745(4) 0.20311(14) 0.0532(14) Uani 1 1 d . .
H23 H 0.1662 -0.2338 0.2169 0.064 Uiso 1 1 calc R U
C34 C 0.4243(2) 0.2927(5) 0.04997(16) 0.0491(12) Uani 1 1 d . .
H34 H 0.4585 0.2715 0.0350 0.059 Uiso 1 1 calc R U
C21 C 0.0260(3) -0.0880(5) 0.18963(17) 0.0576(14) Uani 1 1 d . .
H21 H -0.0185 -0.0878 0.1945 0.069 Uiso 1 1 calc R U
C41 C 0.3569(4) 0.7175(5) 0.16268(18) 0.0724(19) Uani 1 1 d . .
H41 H 0.3678 0.7910 0.1498 0.087 Uiso 1 1 calc R U
C22 C 0.0710(3) -0.1733(4) 0.20950(16) 0.0593(16) Uani 1 1 d . .
H22 H 0.0572 -0.2318 0.2278 0.071 Uiso 1 1 calc R U

loop_
_atom_site_aniso_label
_atom_site_aniso_U_11
_atom_site_aniso_U_22
_atom_site_aniso_U_33
_atom_site_aniso_U_23
_atom_site_aniso_U_13
_atom_site_aniso_U_12
Cu1 0.0224(2) 0.0154(2) 0.0181(2) 0.00104(17) 0.00480(16) 0.00237(17)
P1 0.0261(5) 0.0156(4) 0.0205(4) 0.0000(4) 0.0036(4) 0.0003(4)
P2 0.0248(5) 0.0177(5) 0.0228(5) 0.0035(4) 0.0054(4) -0.0003(4)
F2 0.0237(11) 0.0375(13) 0.0199(10) 0.0015(9) 0.0080(8) -0.0010(9)
F1 0.0233(11) 0.0352(12) 0.0193(10) 0.0004(9) -0.0005(8) -0.0002(9)
N1 0.0223(16) 0.0283(17) 0.0327(17) 0.0084(15) 0.0054(13) 0.0009(14)
N2 0.0202(15) 0.0291(17) 0.0281(16) 0.0050(14) 0.0087(13) 0.0018(14)
C5 0.0228(18) 0.0155(17) 0.0184(17) -0.0001(13) -0.0009(13) -0.0005(14)
C31 0.0281(19) 0.0232(19) 0.0254(19) -0.0052(15) 0.0059(15) -0.0064(16)
C6 0.0256(18) 0.0148(16) 0.0183(16) -0.0001(13) 0.0081(14) -0.0006(14)
C19 0.042(2) 0.0208(19) 0.0240(19) -0.0004(15) 0.0060(16) -0.0051(17)
C13 0.0267(19) 0.0237(19) 0.0252(18) 0.0026(15) 0.0048(15) -0.0022(16)
C3 0.0196(17) 0.0168(17) 0.0246(18) 0.0029(14) 0.0032(14) 0.0002(14)
C1 0.0185(17) 0.0210(18) 0.0258(18) 0.0013(15) 0.0065(15) -0.0019(15)
C7 0.035(2) 0.0220(19) 0.0207(18) -0.0024(15) 0.0007(15) 0.0003(17)
C2 0.0173(17) 0.0198(18) 0.0241(18) 0.0010(15) 0.0040(14) 0.0039(14)
C18 0.029(2) 0.0235(19) 0.036(2) -0.0018(17) 0.0041(16) -0.0001(17)
C37 0.040(2) 0.0205(19) 0.038(2) -0.0035(17) 0.0153(18) -0.0034(18)
C8 0.041(2) 0.031(2) 0.038(2) -0.0087(18) 0.0145(19) -0.0052(19)
C4 0.0199(17) 0.0102(15) 0.0221(17) 0.0027(13) 0.0054(13) 0.0017(13)
C17 0.035(2) 0.029(2) 0.042(2) 0.0007(19) 0.0035(19) 0.0037(19)
C24 0.062(3) 0.022(2) 0.030(2) 0.0005(17) 0.010(2) 0.000(2)
C36 0.038(2) 0.034(2) 0.039(2) 0.0026(19) 0.0114(19) -0.0036(19)
C12 0.041(2) 0.030(2) 0.035(2) -0.0065(18) 0.0110(18) -0.0045(19)
C10 0.046(3) 0.042(3) 0.039(2) -0.014(2) 0.015(2) -0.004(2)
C29 0.029(2) 0.054(3) 0.033(2) 0.010(2) 0.0027(17) 0.001(2)
C26 0.039(2) 0.028(2) 0.038(2) 0.0038(18) 0.0101(18) 0.0021(19)
C25 0.030(2) 0.025(2) 0.032(2) 0.0072(16) 0.0078(16) -0.0018(17)
C30 0.039(2) 0.036(2) 0.029(2) 0.0025(18) 0.0098(17) -0.0025(19)
C11 0.045(3) 0.027(2) 0.042(2) -0.0130(19) 0.0106(19) -0.0032(19)
C16 0.027(2) 0.046(3) 0.043(2) 0.010(2) 0.0030(18) 0.005(2)
C27 0.038(2) 0.030(2) 0.062(3) 0.011(2) 0.021(2) 0.007(2)
C28 0.030(2) 0.049(3) 0.053(3) 0.020(2) 0.003(2) 0.003(2)
C9 0.044(3) 0.045(3) 0.049(3) -0.016(2) 0.022(2) -0.012(2)
C14 0.041(2) 0.036(2) 0.028(2) -0.0079(18) 0.0033(17) -0.001(2)
C15 0.035(2) 0.053(3) 0.031(2) -0.006(2) -0.0060(18) -0.002(2)
C32 0.039(2) 0.039(2) 0.030(2) 0.0049(18) 0.0105(18) -0.001(2)
C42 0.105(5) 0.040(3) 0.037(3) 0.000(2) 0.011(3) -0.034(3)
C35 0.038(3) 0.040(3) 0.077(4) -0.002(3) 0.022(2) 0.007(2)
C40 0.077(4) 0.041(3) 0.053(3) -0.018(2) 0.015(3) -0.027(3)
C38 0.040(2) 0.034(2) 0.033(2) -0.0011(18) 0.0080(18) -0.0089(19)
C33 0.047(3) 0.052(3) 0.044(3) 0.001(2) 0.021(2) -0.006(2)
C39 0.057(3) 0.049(3) 0.039(2) -0.009(2) 0.007(2) -0.019(2)
C20 0.056(3) 0.039(3) 0.036(2) 0.006(2) 0.009(2) -0.012(2)
C23 0.106(5) 0.020(2) 0.035(2) 0.0057(19) 0.017(3) 0.003(3)
C34 0.047(3) 0.046(3) 0.064(3) -0.006(2) 0.036(2) -0.003(2)
C21 0.071(4) 0.052(3) 0.057(3) 0.008(3) 0.030(3) -0.022(3)
C41 0.126(6) 0.036(3) 0.057(3) -0.006(2) 0.022(3) -0.045(3)
C22 0.107(5) 0.030(3) 0.045(3) 0.009(2) 0.025(3) -0.026(3)

loop_
_atom_type_symbol
_atom_type_description
_atom_type_scat_dispersion_real
_atom_type_scat_dispersion_imag
_atom_type_scat_source
C C 0.0033 0.0016 'International Tables Vol C Tables 4.2.6.8 and 6.1.1.4'
N N 0.0061 0.0033 'International Tables Vol C Tables 4.2.6.8 and 6.1.1.4'
F F 0.0171 0.0103 'International Tables Vol C Tables 4.2.6.8 and 6.1.1.4'
P P 0.1023 0.0942 'International Tables Vol C Tables 4.2.6.8 and 6.1.1.4'
Cu Cu 0.3201 1.2651 'International Tables Vol C Tables 4.2.6.8 and 6.1.1.4'
H H 0.0000 0.0000 'International Tables Vol C Tables 4.2.6.8 and 6.1.1.4'

loop_
_geom_angle_atom_site_label_1
_geom_angle_atom_site_label_2
_geom_angle_atom_site_label_3
_geom_angle
_geom_angle_site_symmetry_1
_geom_angle_site_symmetry_3
N1 Cu1 N2 102.69(13) . 4
N1 Cu1 P2 116.61(9) . .
N2 Cu1 P2 99.07(9) 4 .
N1 Cu1 P1 104.54(10) . .
N2 Cu1 P1 113.85(9) 4 .
P2 Cu1 P1 119.12(4) . .
C13 P1 C19 102.39(18) . .
C13 P1 C7 106.83(17) . .
C19 P1 C7 102.26(17) . .
C13 P1 Cu1 117.41(13) . .
C19 P1 Cu1 114.70(12) . .
C7 P1 Cu1 111.74(13) . .
C31 P2 C25 108.10(18) . .
C31 P2 C37 100.74(17) . .
C25 P2 C37 102.93(19) . .
C31 P2 Cu1 121.27(13) . .
C25 P2 Cu1 105.68(12) . .
C37 P2 Cu1 116.56(13) . .
C1 N1 Cu1 176.5(3) . .
C2 N2 Cu1 171.3(3) . 4_545
F1 C5 C6 118.2(3) . 2_655
F1 C5 C4 119.5(3) . .
C6 C5 C4 122.3(3) 2_655 .
C36 C31 C32 118.7(4) . .
C36 C31 P2 116.6(3) . .
C32 C31 P2 124.7(3) . .
F2 C6 C5 118.3(3) . 2_655
F2 C6 C4 119.2(3) . .
C5 C6 C4 122.5(3) 2_655 .
C24 C19 C20 119.8(4) . .
C24 C19 P1 117.9(3) . .
C20 C19 P1 122.2(3) . .
C18 C13 C14 118.8(4) . .
C18 C13 P1 117.1(3) . .
C14 C13 P1 124.1(3) . .
C1 C3 C2 120.7(3) . .
C1 C3 C4 120.4(3) . .
C2 C3 C4 118.8(3) . .
N1 C1 C3 176.1(4) . .
C8 C7 C12 118.0(4) . .
C8 C7 P1 117.3(3) . .
C12 C7 P1 124.6(3) . .
N2 C2 C3 175.9(4) . .
C13 C18 C17 120.6(4) . .
C42 C37 C38 118.6(4) . .
C42 C37 P2 122.2(3) . .
C38 C37 P2 119.1(3) . .
C7 C8 C9 121.7(4) . .
C6 C4 C5 115.2(3) . .
C6 C4 C3 122.2(3) . .
C5 C4 C3 122.6(3) . .
C16 C17 C18 120.2(4) . .
C19 C24 C23 119.9(5) . .
C31 C36 C35 120.9(4) . .
C11 C12 C7 120.7(4) . .
C11 C10 C9 120.8(4) . .
C28 C29 C30 120.2(4) . .
C27 C26 C25 120.8(4) . .
C30 C25 C26 119.0(4) . .
C30 C25 P2 121.0(3) . .
C26 C25 P2 119.1(3) . .
C25 C30 C29 120.1(4) . .
C10 C11 C12 120.1(4) . .
C17 C16 C15 120.3(4) . .
C26 C27 C28 119.7(4) . .
C29 C28 C27 120.1(4) . .
C10 C9 C8 118.8(4) . .
C15 C14 C13 120.1(4) . .
C14 C15 C16 119.9(4) . .
C33 C32 C31 120.5(4) . .
C41 C42 C37 121.4(5) . .
C36 C35 C34 118.9(5) . .
C39 C40 C41 119.9(4) . .
C39 C38 C37 120.7(4) . .
C34 C33 C32 120.4(4) . .
C40 C39 C38 120.0(4) . .
C21 C20 C19 119.6(5) . .
C22 C23 C24 119.9(5) . .
C33 C34 C35 120.5(4) . .
C22 C21 C20 120.1(5) . .
C42 C41 C40 119.5(5) . .
C23 C22 C21 120.7(4) . .

loop_
_geom_bond_atom_site_label_1
_geom_bond_atom_site_label_2
_geom_bond_distance
_geom_bond_site_symmetry_2
Cu1 N1 1.973(3) .
Cu1 N2 1.996(3) 4
Cu1 P2 2.2636(10) .
Cu1 P1 2.2663(10) .
P1 C13 1.828(4) .
P1 C19 1.831(4) .
P1 C7 1.830(4) .
P2 C31 1.823(4) .
P2 C25 1.826(4) .
P2 C37 1.829(4) .
F2 C6 1.349(4) .
F1 C5 1.353(4) .
N1 C1 1.153(5) .
N2 C2 1.151(5) .
N2 Cu1 1.996(3) 4_545
C5 C6 1.365(5) 2_655
C5 C4 1.392(5) .
C31 C36 1.379(6) .
C31 C32 1.391(5) .
C6 C5 1.365(5) 2_655
C6 C4 1.390(5) .
C19 C24 1.392(6) .
C19 C20 1.392(6) .
C13 C18 1.382(5) .
C13 C14 1.396(5) .
C3 C1 1.393(5) .
C3 C2 1.396(5) .
C3 C4 1.461(5) .
C7 C8 1.392(6) .
C7 C12 1.390(5) .
C18 C17 1.384(6) .
C37 C42 1.379(6) .
C37 C38 1.395(6) .
C8 C9 1.391(6) .
C17 C16 1.359(6) .
C24 C23 1.392(6) .
C36 C35 1.392(6) .
C12 C11 1.392(6) .
C10 C11 1.368(6) .
C10 C9 1.385(6) .
C29 C28 1.372(7) .
C29 C30 1.401(6) .
C26 C27 1.378(6) .
C26 C25 1.400(6) .
C25 C30 1.383(6) .
C16 C15 1.384(7) .
C27 C28 1.393(7) .
C14 C15 1.383(6) .
C32 C33 1.380(6) .
C42 C41 1.381(7) .
C35 C34 1.389(7) .
C40 C39 1.381(7) .
C40 C41 1.393(8) .
C38 C39 1.381(6) .
C33 C34 1.362(7) .
C20 C21 1.390(6) .
C23 C22 1.373(8) .
C21 C22 1.379(8) .

loop_
_geom_torsion_atom_site_label_1
_geom_torsion_atom_site_label_2
_geom_torsion_atom_site_label_3
_geom_torsion_atom_site_label_4
_geom_torsion
C1 C3 C4 C5 -43.2(5)
C2 C3 C4 C6 -44.7(5)
